data_4021682
loop_
_publ_author_name
'Qi Chen'
'Xiao-Long Qiu'
'Feng-Ling Qing'

_publ_section_title
;
 Indium-Mediated Diastereoselective Allylation of D- and
 L-Glyceraldimines with 4-Bromo-1,1,1-trifluoro-2-butene:
 Highly Stereoselective Synthesis of 4,4,4-Trifluoroisoleucines
 and 4,4,4-Trifluorovaline
;
_journal_name_full 'Journal of Organic Chemistry'
_journal_page_first 3762
_journal_page_last 3767
_journal_paper_doi 10.1021/jo0601157
_journal_volume 71
_journal_year 2006
_chemical_absolute_configuration ad
_chemical_formula_sum 'C17 H21 F3 N2 O5'
_chemical_formula_weight 390.36
_chemical_name_systematic
; 
 ? 
;
_space_group_IT_number 19
_symmetry_cell_setting orthorhombic
_symmetry_space_group_name_Hall 'P 2ac 2ab'
_symmetry_space_group_name_H-M 'P 21 21 21'
_atom_sites_solution_hydrogens geom
_atom_sites_solution_primary direct
_atom_sites_solution_secondary difmap
_audit_creation_method SHELXL-97
_cell_angle_alpha 90.00
_cell_angle_beta 90.00
_cell_angle_gamma 90.00
_cell_formula_units_Z 4
_cell_length_a 9.2107(12)
_cell_length_b 10.4318(13)
_cell_length_c 20.222(3)
_cell_measurement_reflns_used 1359
_cell_measurement_temperature 293(2)
_cell_measurement_theta_max 36.922
_cell_measurement_theta_min 4.860
_cell_volume 1943.0(4)
_computing_cell_refinement 'Bruker SMART'
_computing_data_collection 'Bruker SMART'
_computing_data_reduction 'Bruker SHELXTL'
_computing_molecular_graphics 'Bruker SHELXTL'
_computing_publication_material 'Bruker SHELXTL'
_computing_structure_refinement 'SHELXL-97 (Sheldrick, 1997)'
_computing_structure_solution 'SHELXS-97 (Sheldrick, 1990)'
_diffrn_ambient_temperature 293(2)
_diffrn_measured_fraction_theta_full 0.998
_diffrn_measured_fraction_theta_max 0.998
_diffrn_measurement_device_type 'CCD area detector'
_diffrn_measurement_method 'phi and omega scans'
_diffrn_radiation_monochromator graphite
_diffrn_radiation_source 'fine-focus sealed tube'
_diffrn_radiation_type MoK\a
_diffrn_radiation_wavelength 0.71073
_diffrn_reflns_av_R_equivalents 0.1229
_diffrn_reflns_av_sigmaI/netI 0.1431
_diffrn_reflns_limit_h_max 11
_diffrn_reflns_limit_h_min -11
_diffrn_reflns_limit_k_max 12
_diffrn_reflns_limit_k_min -13
_diffrn_reflns_limit_l_max 19
_diffrn_reflns_limit_l_min -25
_diffrn_reflns_number 11501
_diffrn_reflns_theta_full 27.00
_diffrn_reflns_theta_max 27.00
_diffrn_reflns_theta_min 2.01
_exptl_absorpt_coefficient_mu 0.116
_exptl_absorpt_correction_T_max 1.00000
_exptl_absorpt_correction_T_min 0.78445
_exptl_absorpt_correction_type empirical
_exptl_crystal_colour colorless
_exptl_crystal_density_diffrn 1.334
_exptl_crystal_density_method 'not measured'
_exptl_crystal_F_000 816
_exptl_crystal_size_max 0.487
_exptl_crystal_size_mid 0.201
_exptl_crystal_size_min 0.108
_refine_diff_density_max 0.159
_refine_diff_density_min -0.145
_refine_diff_density_rms 0.043
_refine_ls_abs_structure_details 'Flack H D (1983), Acta Cryst. A39, 876-881'
_refine_ls_abs_structure_Flack 0.6(10)
_refine_ls_extinction_method none
_refine_ls_goodness_of_fit_ref 0.724
_refine_ls_hydrogen_treatment mixed
_refine_ls_matrix_type full
_refine_ls_number_parameters 263
_refine_ls_number_reflns 4231
_refine_ls_number_restraints 0
_refine_ls_restrained_S_all 0.724
_refine_ls_R_factor_all 0.1229
_refine_ls_R_factor_gt 0.0457
_refine_ls_shift/su_max 0.001
_refine_ls_shift/su_mean 0.000
_refine_ls_structure_factor_coef Fsqd
_refine_ls_weighting_details 'calc w=1/[\s^2^(Fo^2^)+(0.0196P)^2^+0.0000P] where P=(Fo^2^+2Fc^2^)/3'
_refine_ls_weighting_scheme calc
_refine_ls_wR_factor_gt 0.0823
_refine_ls_wR_factor_ref 0.0972
_reflns_number_gt 1749
_reflns_number_total 4231
_reflns_threshold_expression >2sigma(I)
_cod_data_source_file jo0601157si20060119_052950.cif
_cod_depositor_comments
;
The following automatic conversions were performed:
'_symmetry_cell_setting' value 'Orthorhombic' changed to 'orthorhombic'
according to '/home/saulius/struct/CIF-dictionaries/cif_core.dic'
dictionary named 'cif_core.dic' version 2.4.1 from 2010-06-29.

Automatic conversion script
Id: cif_fix_enum 1527 2010-12-29 10:47:43Z saulius 
;
_cod_database_code 4021682

loop_
_symmetry_equiv_pos_as_xyz
'x, y, z'
'-x+1/2, -y, z+1/2'
'-x, y+1/2, -z+1/2'
'x+1/2, -y+1/2, -z'

loop_
_atom_site_label
_atom_site_type_symbol
_atom_site_fract_x
_atom_site_fract_y
_atom_site_fract_z
_atom_site_U_iso_or_equiv
_atom_site_adp_type
_atom_site_occupancy
_atom_site_symmetry_multiplicity
_atom_site_calc_flag
_atom_site_refinement_flags
O1 O 0.4403(2) 1.02774(17) 0.90252(10) 0.0686(6) Uani 1 1 d .
O2 O 0.2969(3) 1.08708(19) 0.98750(10) 0.0769(6) Uani 1 1 d .
O3 O 0.1713(2) 0.67593(18) 0.99253(9) 0.0709(6) Uani 1 1 d .
O4 O 0.4644(3) 0.8217(3) 1.30842(11) 0.1155(10) Uani 1 1 d .
O5 O 0.4315(3) 0.6184(3) 1.31164(10) 0.1174(10) Uani 1 1 d .
N1 N 0.3702(3) 0.7924(2) 0.96697(12) 0.0541(7) Uani 1 1 d .
N2 N 0.4349(4) 0.7203(4) 1.28239(14) 0.0864(9) Uani 1 1 d .
F1 F 0.5074(3) 0.58094(17) 0.91162(11) 0.1271(9) Uani 1 1 d .
F2 F 0.3350(3) 0.56725(19) 0.84174(13) 0.1383(10) Uani 1 1 d .
F3 F 0.5533(3) 0.5799(2) 0.80920(11) 0.1397(9) Uani 1 1 d .
C1 C 0.3300(4) 0.8195(3) 0.89824(15) 0.0576(8) Uani 1 1 d .
C2 C 0.4490(4) 0.7688(3) 0.85149(15) 0.0655(9) Uani 1 1 d .
C3 C 0.4406(4) 0.8184(4) 0.77971(14) 0.0940(11) Uani 1 1 d .
H3A H 0.4512 0.9109 0.7804 0.113 Uiso 1 1 calc R
H3B H 0.5223 0.7837 0.7553 0.113 Uiso 1 1 calc R
C4 C 0.3041(5) 0.7861(5) 0.74308(17) 0.1168(15) Uani 1 1 d .
H4A H 0.2226 0.8239 0.7653 0.130 Uiso 1 1 calc R
H4B H 0.2923 0.6947 0.7417 0.130 Uiso 1 1 calc R
H4C H 0.3100 0.8190 0.6988 0.130 Uiso 1 1 calc R
C5 C 0.4588(5) 0.6236(3) 0.8543(2) 0.0920(12) Uani 1 1 d .
C6 C 0.3059(4) 0.9643(3) 0.89224(17) 0.0603(8) Uani 1 1 d .
C7 C 0.2034(4) 1.0199(3) 0.94403(15) 0.0721(9) Uani 1 1 d .
H7A H 0.1334 1.0774 0.9239 0.087 Uiso 1 1 calc R
H7B H 0.1518 0.9524 0.9671 0.087 Uiso 1 1 calc R
C8 C 0.4157(4) 1.1299(3) 0.94914(16) 0.0707(9) Uani 1 1 d .
C9 C 0.3795(4) 1.2531(3) 0.91209(18) 0.1049(13) Uani 1 1 d .
H9A H 0.3646 1.3213 0.9432 0.127 Uiso 1 1 calc R
H9B H 0.2928 1.2408 0.8865 0.127 Uiso 1 1 calc R
H9C H 0.4584 1.2748 0.8832 0.127 Uiso 1 1 calc R
C10 C 0.5478(4) 1.1426(3) 0.99266(16) 0.0998(12) Uani 1 1 d .
H10A H 0.5741 1.0598 1.0096 0.130 Uiso 1 1 calc R
H10B H 0.5266 1.1992 1.0288 0.130 Uiso 1 1 calc R
H10C H 0.6270 1.1767 0.9673 0.130 Uiso 1 1 calc R
C11 C 0.2860(3) 0.7274(3) 1.00811(15) 0.0554(7) Uani 1 1 d .
C12 C 0.3361(3) 0.7242(3) 1.07909(13) 0.0550(7) Uani 1 1 d .
C13 C 0.3196(3) 0.6119(3) 1.11530(15) 0.0679(9) Uani 1 1 d .
H13 H 0.2845 0.5382 1.0949 0.082 Uiso 1 1 calc R
C14 C 0.3556(3) 0.6100(3) 1.18171(15) 0.0729(9) Uani 1 1 d .
H14 H 0.3474 0.5350 1.2062 0.087 Uiso 1 1 calc R
C15 C 0.4035(3) 0.7207(3) 1.21050(14) 0.0648(9) Uani 1 1 d .
C16 C 0.4219(4) 0.8313(3) 1.17651(16) 0.0728(9) Uani 1 1 d .
H16 H 0.4557 0.9048 1.1976 0.087 Uiso 1 1 calc R
C17 C 0.3893(3) 0.8326(3) 1.10963(15) 0.0670(9) Uani 1 1 d .
H17 H 0.4035 0.9071 1.0852 0.080 Uiso 1 1 calc R
H1 H 0.237(3) 0.781(2) 0.8911(11) 0.054(8) Uiso 1 1 d .
H2 H 0.542(3) 0.797(2) 0.8655(10) 0.053(9) Uiso 1 1 d .
H3 H 0.453(3) 0.810(2) 0.9763(11) 0.039(9) Uiso 1 1 d .
H6 H 0.271(2) 0.986(2) 0.8494(10) 0.041(7) Uiso 1 1 d .

loop_
_atom_site_aniso_label
_atom_site_aniso_U_11
_atom_site_aniso_U_22
_atom_site_aniso_U_33
_atom_site_aniso_U_23
_atom_site_aniso_U_13
_atom_site_aniso_U_12
O1 0.0694(15) 0.0512(11) 0.0852(14) -0.0005(12) 0.0081(13) -0.0045(11)
O2 0.0846(16) 0.0627(12) 0.0834(14) -0.0014(12) 0.0059(14) 0.0013(13)
O3 0.0608(14) 0.0704(12) 0.0816(15) 0.0076(12) -0.0031(12) -0.0125(12)
O4 0.169(3) 0.108(2) 0.0696(17) -0.0132(16) 0.0092(17) -0.015(2)
O5 0.172(3) 0.1038(19) 0.0765(17) 0.0218(16) 0.0017(19) 0.011(2)
N1 0.0527(18) 0.0505(15) 0.0591(17) 0.0077(13) -0.0064(15) -0.0094(14)
N2 0.098(2) 0.093(2) 0.069(2) -0.003(2) 0.0096(17) 0.005(2)
F1 0.193(3) 0.0685(12) 0.1197(17) 0.0000(13) -0.0263(17) 0.0296(15)
F2 0.147(2) 0.0754(13) 0.192(3) -0.0215(15) -0.021(2) -0.0404(16)
F3 0.180(3) 0.0995(16) 0.140(2) -0.0492(15) 0.009(2) 0.0320(18)
C1 0.059(2) 0.0517(17) 0.062(2) 0.0074(16) -0.0091(18) -0.0055(17)
C2 0.079(3) 0.058(2) 0.060(2) -0.0026(17) -0.003(2) -0.0075(19)
C3 0.110(3) 0.096(3) 0.076(2) 0.003(2) -0.002(2) -0.003(3)
C4 0.120(4) 0.161(4) 0.099(3) 0.001(3) -0.035(3) -0.024(4)
C5 0.117(4) 0.069(3) 0.089(3) -0.027(2) -0.008(3) 0.000(3)
C6 0.066(2) 0.0541(18) 0.061(2) 0.0076(17) -0.0083(19) -0.0002(18)
C7 0.060(2) 0.0633(19) 0.093(3) 0.0064(19) -0.004(2) 0.0132(18)
C8 0.082(3) 0.0436(18) 0.087(2) 0.0026(19) 0.003(2) 0.0025(18)
C9 0.126(3) 0.0476(17) 0.141(3) 0.019(2) 0.011(3) 0.006(2)
C10 0.109(3) 0.070(2) 0.121(3) -0.014(2) -0.019(3) -0.016(2)
C11 0.0474(19) 0.0439(16) 0.075(2) 0.0093(16) 0.0002(18) 0.0013(16)
C12 0.0530(19) 0.0471(17) 0.0648(19) 0.0067(16) 0.0066(15) -0.0011(15)
C13 0.077(2) 0.0517(18) 0.075(2) 0.0094(18) -0.0057(19) -0.0028(18)
C14 0.085(2) 0.059(2) 0.075(2) 0.0186(19) -0.001(2) 0.0020(19)
C15 0.076(2) 0.070(2) 0.0490(19) 0.0036(19) 0.0097(16) 0.0032(19)
C16 0.097(3) 0.060(2) 0.062(2) -0.0044(18) 0.011(2) -0.0098(19)
C17 0.080(2) 0.0526(18) 0.069(2) 0.0113(17) 0.0048(18) -0.0093(17)

loop_
_atom_type_symbol
_atom_type_description
_atom_type_scat_dispersion_real
_atom_type_scat_dispersion_imag
_atom_type_scat_source
C C 0.0033 0.0016 'International Tables Vol C Tables 4.2.6.8 and 6.1.1.4'
H H 0.0000 0.0000 'International Tables Vol C Tables 4.2.6.8 and 6.1.1.4'
N N 0.0061 0.0033 'International Tables Vol C Tables 4.2.6.8 and 6.1.1.4'
O O 0.0106 0.0060 'International Tables Vol C Tables 4.2.6.8 and 6.1.1.4'
F F 0.0171 0.0103 'International Tables Vol C Tables 4.2.6.8 and 6.1.1.4'

loop_
_geom_angle_atom_site_label_1
_geom_angle_atom_site_label_2
_geom_angle_atom_site_label_3
_geom_angle
C6 O1 C8 107.6(2)
C8 O2 C7 106.6(2)
C11 N1 C1 123.1(3)
C11 N1 H3 121.6(18)
C1 N1 H3 114.6(18)
O4 N2 O5 123.9(3)
O4 N2 C15 117.8(3)
O5 N2 C15 118.3(3)
N1 C1 C6 107.6(3)
N1 C1 C2 109.6(2)
C6 C1 C2 113.2(3)
N1 C1 H1 106.7(14)
C6 C1 H1 106.0(15)
C2 C1 H1 113.4(15)
C5 C2 C1 111.2(3)
C5 C2 C3 111.9(3)
C1 C2 C3 115.2(3)
C5 C2 H2 104.3(16)
C1 C2 H2 110.5(15)
C3 C2 H2 102.9(14)
C4 C3 C2 115.6(3)
C4 C3 H3A 108.4
C2 C3 H3A 108.4
C4 C3 H3B 108.4
C2 C3 H3B 108.4
H3A C3 H3B 107.4
C3 C4 H4A 109.5
C3 C4 H4B 109.5
H4A C4 H4B 109.5
C3 C4 H4C 109.5
H4A C4 H4C 109.5
H4B C4 H4C 109.5
F2 C5 F1 108.4(4)
F2 C5 F3 106.4(3)
F1 C5 F3 105.2(3)
F2 C5 C2 112.9(4)
F1 C5 C2 112.9(3)
F3 C5 C2 110.6(3)
O1 C6 C7 105.2(2)
O1 C6 C1 108.7(3)
C7 C6 C1 114.2(3)
O1 C6 H6 108.5(14)
C7 C6 H6 109.4(13)
C1 C6 H6 110.5(14)
O2 C7 C6 103.8(3)
O2 C7 H7A 111.0
C6 C7 H7A 111.0
O2 C7 H7B 111.0
C6 C7 H7B 111.0
H7A C7 H7B 109.0
O2 C8 O1 104.3(2)
O2 C8 C10 109.4(3)
O1 C8 C10 108.6(3)
O2 C8 C9 111.6(3)
O1 C8 C9 109.7(2)
C10 C8 C9 112.9(3)
C8 C9 H9A 109.5
C8 C9 H9B 109.5
H9A C9 H9B 109.5
C8 C9 H9C 109.5
H9A C9 H9C 109.5
H9B C9 H9C 109.5
C8 C10 H10A 109.5
C8 C10 H10B 109.5
H10A C10 H10B 109.5
C8 C10 H10C 109.5
H10A C10 H10C 109.5
H10B C10 H10C 109.5
O3 C11 N1 124.6(3)
O3 C11 C12 119.9(3)
N1 C11 C12 115.5(3)
C17 C12 C13 119.6(3)
C17 C12 C11 121.1(3)
C13 C12 C11 119.1(3)
C14 C13 C12 119.8(3)
C14 C13 H13 120.1
C12 C13 H13 120.1
C15 C14 C13 118.6(3)
C15 C14 H14 120.7
C13 C14 H14 120.7
C16 C15 C14 123.0(3)
C16 C15 N2 118.4(3)
C14 C15 N2 118.6(3)
C15 C16 C17 118.5(3)
C15 C16 H16 120.8
C17 C16 H16 120.8
C12 C17 C16 120.4(3)
C12 C17 H17 119.8
C16 C17 H17 119.8

loop_
_geom_bond_atom_site_label_1
_geom_bond_atom_site_label_2
_geom_bond_distance
O1 C6 1.419(4)
O1 C8 1.441(3)
O2 C8 1.414(3)
O2 C7 1.416(3)
O3 C11 1.226(3)
O4 N2 1.213(3)
O5 N2 1.216(3)
N1 C11 1.324(3)
N1 C1 1.466(4)
N1 H3 0.80(2)
N2 C15 1.482(4)
F1 C5 1.320(4)
F2 C5 1.308(4)
F3 C5 1.341(4)
C1 C6 1.532(4)
C1 C2 1.541(4)
C1 H1 0.96(3)
C2 C5 1.518(4)
C2 C3 1.543(4)
C2 H2 0.95(2)
C3 C4 1.497(4)
C3 H3A 0.9700
C3 H3B 0.9700
C4 H4A 0.9600
C4 H4B 0.9600
C4 H4C 0.9600
C6 C7 1.524(4)
C6 H6 0.95(2)
C7 H7A 0.9700
C7 H7B 0.9700
C8 C10 1.508(4)
C8 C9 1.524(4)
C9 H9A 0.9600
C9 H9B 0.9600
C9 H9C 0.9600
C10 H10A 0.9600
C10 H10B 0.9600
C10 H10C 0.9600
C11 C12 1.508(4)
C12 C17 1.379(4)
C12 C13 1.390(4)
C13 C14 1.383(3)
C13 H13 0.9300
C14 C15 1.366(4)
C14 H14 0.9300
C15 C16 1.354(4)
C16 C17 1.385(3)
C16 H16 0.9300
C17 H17 0.9300

loop_
_geom_hbond_atom_site_label_D
_geom_hbond_atom_site_label_H
_geom_hbond_atom_site_label_A
_geom_hbond_distance_DH
_geom_hbond_distance_HA
_geom_hbond_distance_DA
_geom_hbond_angle_DHA
_geom_hbond_site_symmetry_A
N1 H3 O3 0.80(2) 2.11(2) 2.910(3) 170(2) 4_567

loop_
_geom_torsion_atom_site_label_1
_geom_torsion_atom_site_label_2
_geom_torsion_atom_site_label_3
_geom_torsion_atom_site_label_4
_geom_torsion
C11 N1 C1 C6 112.4(3)
C11 N1 C1 C2 -124.1(3)
N1 C1 C2 C5 65.5(4)
C6 C1 C2 C5 -174.4(3)
N1 C1 C2 C3 -165.9(3)
C6 C1 C2 C3 -45.8(4)
C5 C2 C3 C4 67.7(5)
C1 C2 C3 C4 -60.6(4)
C1 C2 C5 F2 55.4(4)
C3 C2 C5 F2 -75.0(5)
C1 C2 C5 F1 -68.0(5)
C3 C2 C5 F1 161.6(3)
C1 C2 C5 F3 174.5(3)
C3 C2 C5 F3 44.0(5)
C8 O1 C6 C7 -9.2(3)
C8 O1 C6 C1 -132.0(2)
N1 C1 C6 O1 66.1(3)
C2 C1 C6 O1 -55.2(4)
N1 C1 C6 C7 -51.1(4)
C2 C1 C6 C7 -172.4(3)
C8 O2 C7 C6 30.2(3)
O1 C6 C7 O2 -12.6(3)
C1 C6 C7 O2 106.6(3)
C7 O2 C8 O1 -36.4(3)
C7 O2 C8 C10 -152.5(2)
C7 O2 C8 C9 81.9(3)
C6 O1 C8 O2 27.8(3)
C6 O1 C8 C10 144.4(3)
C6 O1 C8 C9 -91.8(3)
C1 N1 C11 O3 5.1(4)
C1 N1 C11 C12 -172.1(2)
O3 C11 C12 C17 -134.8(3)
N1 C11 C12 C17 42.6(4)
O3 C11 C12 C13 41.1(4)
N1 C11 C12 C13 -141.5(3)
C17 C12 C13 C14 0.5(5)
C11 C12 C13 C14 -175.5(3)
C12 C13 C14 C15 1.6(5)
C13 C14 C15 C16 -2.3(5)
C13 C14 C15 N2 177.0(3)
O4 N2 C15 C16 5.9(5)
O5 N2 C15 C16 -173.2(3)
O4 N2 C15 C14 -173.4(3)
O5 N2 C15 C14 7.5(5)
C14 C15 C16 C17 0.7(5)
N2 C15 C16 C17 -178.5(3)
C13 C12 C17 C16 -2.1(5)
C11 C12 C17 C16 173.8(3)
C15 C16 C17 C12 1.5(5)

loop_
_cod_related_entry_id
_cod_related_entry_database
_cod_related_entry_code
1 ChemSpider 9684156
